data_7109293
loop_
_publ_author_name
'Maria Angeles Medrano'
'Amparo Alvarez-Valdes'
'Josefina Perles'
'Julio Lloret-Fillol'
'Sandra Munoz-Galvan'
'Amancio Carnero'
'Carmen Navarro-Ranninger'
'Adoracion G. Quiroga'

_publ_section_title
;
 Oxidation of anticancer Pt(II) complexes with monodentate phosphane
 ligands: towards stable but active Pt(IV) prodrugs
;
_journal_name_full Chem.Commun.
_journal_page_first 4806
_journal_paper_doi 10.1039/c3cc38416k
_journal_volume 49
_journal_year 2013
_chemical_formula_sum 'C20 H22 Cl4 N P Pt'
_chemical_formula_weight 644.25
_chemical_name_common MM30s1
_space_group_crystal_system triclinic
_space_group_IT_number 2
_space_group_name_Hall '-P 1'
_space_group_name_H-M_alt 'P -1'
_symmetry_space_group_name_Hall '-P 1'
_symmetry_space_group_name_H-M 'P -1'
_atom_sites_solution_hydrogens geom
_atom_sites_solution_primary direct
_atom_sites_solution_secondary difmap
_audit_creation_method 'APEX2 v2010.9-1'
_cell_angle_alpha 73.172(3)
_cell_angle_beta 75.434(3)
_cell_angle_gamma 69.505(4)
_cell_formula_units_Z 2
_cell_length_a 8.6761(7)
_cell_length_b 9.8525(8)
_cell_length_c 14.2672(11)
_cell_measurement_reflns_used 9996
_cell_measurement_temperature 100.(2)
_cell_measurement_theta_max 28.2889
_cell_measurement_theta_min 2.9893
_cell_volume 1078.02(15)
_computing_cell_refinement 'SAINT V7.68A (Bruker AXS, 2009)'
_computing_data_collection 'Bruker Instrument Service v2010.9.0.0'
_computing_data_reduction 'SAINT V7.68A (Bruker AXS, 2009)'
_computing_structure_refinement 'SHELXL-97 (Sheldrick, 2008)'
_computing_structure_solution 'SHELXS-97 (Sheldrick, 2008)'
_diffrn_ambient_temperature 100.(2)
_diffrn_detector_area_resol_mean 8.3333
_diffrn_measured_fraction_theta_full 0.997
_diffrn_measured_fraction_theta_max 0.997
_diffrn_radiation_wavelength 0.71073
_diffrn_reflns_av_R_equivalents 0.0240
_diffrn_reflns_av_sigmaI/netI 0.0135
_diffrn_reflns_limit_h_max 11
_diffrn_reflns_limit_h_min -11
_diffrn_reflns_limit_k_max 13
_diffrn_reflns_limit_k_min -13
_diffrn_reflns_limit_l_max 19
_diffrn_reflns_limit_l_min -19
_diffrn_reflns_number 37418
_diffrn_reflns_theta_full 28.29
_diffrn_reflns_theta_max 28.29
_diffrn_reflns_theta_min 1.51
_exptl_absorpt_coefficient_mu 7.084
_exptl_absorpt_correction_T_max 0.33
_exptl_absorpt_correction_T_min 0.25
_exptl_absorpt_correction_type multi-scan
_exptl_absorpt_process_details sadabs
_exptl_crystal_colour 'clear yellow'
_exptl_crystal_density_diffrn 1.985
_exptl_crystal_density_method 'not measured'
_exptl_crystal_description prismatic
_exptl_crystal_F_000 620
_exptl_crystal_size_max 0.320
_exptl_crystal_size_mid 0.240
_exptl_crystal_size_min 0.200
_refine_diff_density_max 1.165
_refine_diff_density_min -1.644
_refine_ls_extinction_method none
_refine_ls_goodness_of_fit_ref 1.196
_refine_ls_hydrogen_treatment refxyz
_refine_ls_matrix_type full
_refine_ls_number_parameters 246
_refine_ls_number_reflns 5342
_refine_ls_number_restraints 0
_refine_ls_restrained_S_all 1.196
_refine_ls_R_factor_all 0.0158
_refine_ls_R_factor_gt 0.0122
_refine_ls_shift/su_max 0.001
_refine_ls_shift/su_mean 0.000
_refine_ls_structure_factor_coef Fsqd
_refine_ls_weighting_details 'calc w=1/[\s^2^(Fo^2^)+(0.0558P)^2^+0.7680P] where P=(Fo^2^+2Fc^2^)/3'
_refine_ls_weighting_scheme calc
_refine_ls_wR_factor_gt 0.0454
_refine_ls_wR_factor_ref 0.0777
_reflns_number_gt 5247
_reflns_number_total 5342
_reflns_threshold_expression >2sigma(I)
_cod_data_source_file c3cc38416k.txt
_cod_data_source_block 00524
_cod_database_code 7109293

loop_
_space_group_symop_operation_xyz
'x, y, z'
'-x, -y, -z'

loop_
_atom_site_type_symbol
_atom_site_label
_atom_site_fract_x
_atom_site_fract_y
_atom_site_fract_z
_atom_site_U_iso_or_equiv
_atom_site_adp_type
_atom_site_calc_flag
_atom_site_refinement_flags
_atom_site_occupancy
C C1 0.2791(4) 0.5477(3) 0.1970(2) 0.0132(5) Uani d . 1
C C2 0.3176(4) 0.5987(4) 0.2678(2) 0.0180(6) Uani d . 1
H H2 0.3461 0.5321 0.3283 0.022 Uiso calc R 1
C C3 0.3144(4) 0.7452(4) 0.2502(3) 0.0210(6) Uani d . 1
H H3 0.3405 0.7791 0.2985 0.025 Uiso calc R 1
C C4 0.2727(4) 0.8429(4) 0.1617(3) 0.0229(7) Uani d . 1
H H4 0.271 0.9434 0.1492 0.027 Uiso calc R 1
C C5 0.2338(5) 0.7935(4) 0.0916(3) 0.0244(8) Uani d . 1
H H5 0.2051 0.8605 0.0312 0.029 Uiso calc R 1
C C6 0.2364(4) 0.6463(4) 0.1090(3) 0.0207(6) Uani d . 1
H H6 0.209 0.6132 0.0608 0.025 Uiso calc R 1
C C7 0.2245(4) 0.3243(3) 0.1220(2) 0.0132(5) Uani d . 1
C C8 0.3295(4) 0.3506(4) 0.0305(2) 0.0194(6) Uani d . 1
H H8 0.4153 0.3932 0.0247 0.023 Uiso calc R 1
C C9 0.3076(5) 0.3142(4) -0.0512(3) 0.0228(7) Uani d . 1
H H9 0.3774 0.3335 -0.1134 0.027 Uiso calc R 1
C C10 0.1841(5) 0.2497(4) -0.0426(3) 0.0226(7) Uani d . 1
H H10 0.1706 0.224 -0.0987 0.027 Uiso calc R 1
C C11 0.0801(4) 0.2227(4) 0.0482(3) 0.0193(6) Uani d . 1
H H11 -0.0044 0.1788 0.054 0.023 Uiso calc R 1
C C12 0.1002(4) 0.2601(3) 0.1302(2) 0.0155(6) Uani d . 1
H H12 0.0291 0.2419 0.192 0.019 Uiso calc R 1
C C13 0.0640(4) 0.3838(3) 0.3168(2) 0.0134(5) Uani d . 1
C C14 -0.0813(4) 0.4708(4) 0.2771(2) 0.0173(6) Uani d . 1
H H14 -0.075 0.5113 0.2077 0.021 Uiso calc R 1
C C15 -0.2345(4) 0.4974(4) 0.3397(3) 0.0207(6) Uani d . 1
H H15 -0.3334 0.554 0.3126 0.025 Uiso calc R 1
C C16 -0.2442(4) 0.4424(4) 0.4407(3) 0.0214(7) Uani d . 1
H H16 -0.3494 0.4612 0.4831 0.026 Uiso calc R 1
C C17 -0.0999(5) 0.3594(4) 0.4806(3) 0.0246(7) Uani d . 1
H H17 -0.1066 0.3233 0.5504 0.03 Uiso calc R 1
C C18 0.0537(4) 0.3290(4) 0.4190(2) 0.0203(6) Uani d . 1
H H18 0.1518 0.2708 0.4465 0.024 Uiso calc R 1
C C19 0.8446(4) 0.0458(4) 0.3520(3) 0.0219(7) Uani d . 1
H H19A 0.917 -0.029 0.3974 0.033 Uiso calc R 1
H H19B 0.8068 0.1413 0.3716 0.033 Uiso calc R 1
H H19C 0.907 0.0566 0.2841 0.033 Uiso calc R 1
C C20 0.7528(5) -0.1472(4) 0.3288(3) 0.0215(7) Uani d . 1
H H20A 0.8179 -0.1395 0.2616 0.032 Uiso calc R 1
H H20B 0.6545 -0.176 0.3308 0.032 Uiso calc R 1
H H20C 0.8218 -0.2224 0.3758 0.032 Uiso calc R 1
Cl Cl1 0.45897(10) 0.26649(9) 0.42738(6) 0.01647(15) Uani d . 1
Cl Cl2 0.32761(11) 0.01896(10) 0.38131(7) 0.01831(17) Uani d . 1
Cl Cl3 0.54853(11) 0.05506(9) 0.16037(6) 0.01782(16) Uani d . 1
Cl Cl4 0.65833(10) 0.31637(9) 0.19186(6) 0.01623(15) Uani d . 1
N N1 0.6985(4) -0.0015(3) 0.3565(2) 0.0152(5) Uani d . 1
H H1 0.6553 -0.022 0.4239 0.018 Uiso calc R 1
P P1 0.26121(10) 0.35994(9) 0.23023(6) 0.01093(15) Uani d . 1
Pt Pt1 0.491308(12) 0.171703(10) 0.28962(7) 0.01024(6) Uani d . 1

loop_
_atom_site_aniso_label
_atom_site_aniso_U_11
_atom_site_aniso_U_22
_atom_site_aniso_U_33
_atom_site_aniso_U_12
_atom_site_aniso_U_13
_atom_site_aniso_U_23
C1 0.0109(13) 0.0115(13) 0.0164(14) -0.0045(10) -0.0009(11) -0.0017(10)
C2 0.0200(15) 0.0157(14) 0.0180(15) -0.0050(12) -0.0012(12) -0.0052(11)
C3 0.0200(15) 0.0181(15) 0.0260(17) -0.0063(13) -0.0016(13) -0.0075(13)
C4 0.0186(16) 0.0129(14) 0.036(2) -0.0054(12) -0.0049(14) -0.0025(13)
C5 0.0251(18) 0.0173(16) 0.0293(19) -0.0089(14) -0.0110(15) 0.0056(14)
C6 0.0226(16) 0.0197(15) 0.0219(16) -0.0099(13) -0.0095(13) 0.0016(13)
C7 0.0133(13) 0.0145(13) 0.0115(13) -0.0023(11) -0.0031(10) -0.0038(10)
C8 0.0152(14) 0.0248(16) 0.0168(15) -0.0061(12) -0.0019(12) -0.0030(12)
C9 0.0229(17) 0.0276(18) 0.0129(14) -0.0015(14) -0.0032(12) -0.0045(13)
C10 0.0263(18) 0.0218(16) 0.0180(16) 0.0014(14) -0.0093(14) -0.0076(13)
C11 0.0220(16) 0.0167(14) 0.0221(16) -0.0049(12) -0.0096(13) -0.0048(12)
C12 0.0175(14) 0.0127(13) 0.0164(14) -0.0041(11) -0.0040(11) -0.0031(11)
C13 0.0120(13) 0.0129(13) 0.0158(14) -0.0046(11) 0.0003(11) -0.0054(11)
C14 0.0177(15) 0.0153(14) 0.0191(15) -0.0026(12) -0.0050(12) -0.0052(11)
C15 0.0139(14) 0.0215(15) 0.0282(17) 0.0000(12) -0.0037(13) -0.0140(13)
C16 0.0132(15) 0.0265(18) 0.0269(18) -0.0063(13) 0.0027(13) -0.0143(14)
C17 0.0186(17) 0.0321(19) 0.0184(16) -0.0040(14) 0.0019(13) -0.0073(14)
C18 0.0144(14) 0.0262(16) 0.0168(15) -0.0020(12) -0.0023(12) -0.0050(12)
C19 0.0154(15) 0.0226(16) 0.0267(17) -0.0044(13) -0.0068(13) -0.0027(13)
C20 0.0244(17) 0.0154(15) 0.0218(17) -0.0010(13) -0.0050(14) -0.0048(13)
Cl1 0.0178(3) 0.0179(3) 0.0139(3) -0.0028(3) -0.0038(3) -0.0061(3)
Cl2 0.0187(4) 0.0170(4) 0.0186(4) -0.0094(3) -0.0006(3) -0.0002(3)
Cl3 0.0223(4) 0.0163(3) 0.0154(3) -0.0035(3) -0.0039(3) -0.0064(3)
Cl4 0.0129(3) 0.0157(4) 0.0188(4) -0.0066(3) -0.0002(3) -0.0010(3)
N1 0.0152(13) 0.0134(12) 0.0142(13) -0.0014(10) -0.0026(10) -0.0024(10)
P1 0.0106(4) 0.0116(3) 0.0107(3) -0.0040(3) -0.0014(3) -0.0021(3)
Pt1 0.01050(8) 0.01051(8) 0.00966(8) -0.00369(5) -0.00114(5) -0.00195(5)

loop_
_atom_type_symbol
_atom_type_description
_atom_type_scat_dispersion_real
_atom_type_scat_dispersion_imag
_atom_type_scat_source
C C 0.0033 0.0016 'International Tables Vol C Tables 4.2.6.8 and 6.1.1.4'
H H 0.0000 0.0000 'International Tables Vol C Tables 4.2.6.8 and 6.1.1.4'
N N 0.0061 0.0033 'International Tables Vol C Tables 4.2.6.8 and 6.1.1.4'
P P 0.1023 0.0942 'International Tables Vol C Tables 4.2.6.8 and 6.1.1.4'
Cl Cl 0.1484 0.1585 'International Tables Vol C Tables 4.2.6.8 and 6.1.1.4'
Pt Pt -1.7033 8.3905 'International Tables Vol C Tables 4.2.6.8 and 6.1.1.4'

loop_
_geom_angle_atom_site_label_1
_geom_angle_atom_site_label_2
_geom_angle_atom_site_label_3
_geom_angle
C6 C1 C2 119.3(3)
C6 C1 P1 121.8(2)
C2 C1 P1 118.4(2)
C3 C2 C1 120.5(3)
C3 C2 H2 119.8
C1 C2 H2 119.8
C2 C3 C4 119.8(3)
C2 C3 H3 120.1
C4 C3 H3 120.1
C5 C4 C3 120.0(3)
C5 C4 H4 120.0
C3 C4 H4 120.0
C4 C5 C6 120.4(3)
C4 C5 H5 119.8
C6 C5 H5 119.8
C1 C6 C5 119.9(3)
C1 C6 H6 120.0
C5 C6 H6 120.0
C12 C7 C8 119.7(3)
C12 C7 P1 120.3(2)
C8 C7 P1 119.8(2)
C9 C8 C7 119.7(3)
C9 C8 H8 120.1
C7 C8 H8 120.1
C8 C9 C10 120.4(3)
C8 C9 H9 119.8
C10 C9 H9 119.8
C9 C10 C11 120.0(3)
C9 C10 H10 120.0
C11 C10 H10 120.0
C12 C11 C10 120.0(3)
C12 C11 H11 120.0
C10 C11 H11 120.0
C11 C12 C7 120.2(3)
C11 C12 H12 119.9
C7 C12 H12 119.9
C18 C13 C14 119.5(3)
C18 C13 P1 123.3(2)
C14 C13 P1 117.0(2)
C15 C14 C13 119.8(3)
C15 C14 H14 120.1
C13 C14 H14 120.1
C16 C15 C14 120.4(3)
C16 C15 H15 119.8
C14 C15 H15 119.8
C15 C16 C17 120.0(3)
C15 C16 H16 120.0
C17 C16 H16 120.0
C18 C17 C16 120.3(3)
C18 C17 H17 119.8
C16 C17 H17 119.8
C17 C18 C13 119.9(3)
C17 C18 H18 120.1
C13 C18 H18 120.1
N1 C19 H19A 109.5
N1 C19 H19B 109.5
H19A C19 H19B 109.5
N1 C19 H19C 109.5
H19A C19 H19C 109.5
H19B C19 H19C 109.5
N1 C20 H20A 109.5
N1 C20 H20B 109.5
H20A C20 H20B 109.5
N1 C20 H20C 109.5
H20A C20 H20C 109.5
H20B C20 H20C 109.5
C19 N1 C20 110.5(3)
C19 N1 Pt1 115.4(2)
C20 N1 Pt1 116.8(2)
C19 N1 H1 104.1
C20 N1 H1 104.1
Pt1 N1 H1 104.1
C7 P1 C1 107.61(14)
C7 P1 C13 106.35(14)
C1 P1 C13 100.90(14)
C7 P1 Pt1 109.81(10)
C1 P1 Pt1 115.29(10)
C13 P1 Pt1 116.08(10)
N1 Pt1 Cl3 90.54(8)
N1 Pt1 Cl4 93.70(8)
Cl3 Pt1 Cl4 88.12(3)
N1 Pt1 Cl2 86.03(8)
Cl3 Pt1 Cl2 88.81(3)
Cl4 Pt1 Cl2 176.91(2)
N1 Pt1 Cl1 82.79(8)
Cl3 Pt1 Cl1 173.32(3)
Cl4 Pt1 Cl1 92.50(3)
Cl2 Pt1 Cl1 90.52(3)
N1 Pt1 P1 175.67(7)
Cl3 Pt1 P1 93.41(3)
Cl4 Pt1 P1 88.20(3)
Cl2 Pt1 P1 92.28(3)
Cl1 Pt1 P1 93.25(3)

loop_
_geom_bond_atom_site_label_1
_geom_bond_atom_site_label_2
_geom_bond_distance
C1 C6 1.391(4)
C1 C2 1.402(4)
C1 P1 1.824(3)
C2 C3 1.384(5)
C2 H2 0.95
C3 C4 1.391(5)
C3 H3 0.95
C4 C5 1.385(6)
C4 H4 0.95
C5 C6 1.392(5)
C5 H5 0.95
C6 H6 0.95
C7 C12 1.396(4)
C7 C8 1.404(4)
C7 P1 1.803(3)
C8 C9 1.389(5)
C8 H8 0.95
C9 C10 1.390(6)
C9 H9 0.95
C10 C11 1.394(5)
C10 H10 0.95
C11 C12 1.390(4)
C11 H11 0.95
C12 H12 0.95
C13 C18 1.393(4)
C13 C14 1.402(4)
C13 P1 1.825(3)
C14 C15 1.388(5)
C14 H14 0.95
C15 C16 1.377(5)
C15 H15 0.95
C16 C17 1.390(5)
C16 H16 0.95
C17 C18 1.386(5)
C17 H17 0.95
C18 H18 0.95
C19 N1 1.478(4)
C19 H19A 0.98
C19 H19B 0.98
C19 H19C 0.98
C20 N1 1.483(4)
C20 H20A 0.98
C20 H20B 0.98
C20 H20C 0.98
Cl1 Pt1 2.3271(8)
Cl2 Pt1 2.3271(8)
Cl3 Pt1 2.3096(8)
Cl4 Pt1 2.3142(8)
N1 Pt1 2.197(3)
N1 H1 0.93
P1 Pt1 2.3434(8)
